data_4108378
loop_
_publ_author_name
'Stephen J. Geier'
'Thomas M. Gilbert'
'Douglas W. Stephan'

_publ_section_title
;
 Activation of H2 by Phosphinoboranes R2PB(C6F5)2
;
_journal_name_full 'Journal of the American Chemical Society'
_journal_page_first 12632
_journal_page_last 12633
_journal_paper_doi 10.1021/ja805493y
_journal_volume 130
_journal_year 2008
_chemical_formula_sum 'C16 H10 B F10 P'
_chemical_formula_weight 434.02
_space_group_IT_number 2
_symmetry_cell_setting triclinic
_symmetry_space_group_name_Hall '-P 1'
_symmetry_space_group_name_H-M 'P -1'
_atom_sites_solution_hydrogens geom
_atom_sites_solution_primary direct
_atom_sites_solution_secondary difmap
_audit_creation_method SHELXL-97
_cell_angle_alpha 67.072(2)
_cell_angle_beta 80.770(3)
_cell_angle_gamma 67.852(2)
_cell_formula_units_Z 2
_cell_length_a 9.699(2)
_cell_length_b 9.703(2)
_cell_length_c 10.404(2)
_cell_measurement_temperature 296(2)
_cell_measurement_theta_max 25.0
_cell_measurement_theta_min 2.0
_cell_volume 835.1(3)
_computing_structure_refinement 'SHELXL-97 (Sheldrick, 1997)'
_computing_structure_solution 'SHELXS-97 (Sheldrick, 1990)'
_diffrn_ambient_temperature 296(2)
_diffrn_measured_fraction_theta_full 0.997
_diffrn_measured_fraction_theta_max 0.997
_diffrn_radiation_monochromator graphite
_diffrn_radiation_source 'fine-focus sealed tube'
_diffrn_radiation_type MoK\a
_diffrn_radiation_wavelength 0.71073
_diffrn_reflns_av_R_equivalents 0.0247
_diffrn_reflns_av_sigmaI/netI 0.0294
_diffrn_reflns_limit_h_max 11
_diffrn_reflns_limit_h_min -11
_diffrn_reflns_limit_k_max 11
_diffrn_reflns_limit_k_min -11
_diffrn_reflns_limit_l_max 12
_diffrn_reflns_limit_l_min -12
_diffrn_reflns_number 8063
_diffrn_reflns_theta_full 25.00
_diffrn_reflns_theta_max 25.00
_diffrn_reflns_theta_min 2.13
_exptl_absorpt_coefficient_mu 0.269
_exptl_absorpt_correction_T_max 1.00000
_exptl_absorpt_correction_T_min 0.817894
_exptl_absorpt_correction_type empirical
_exptl_crystal_density_diffrn 1.726
_exptl_crystal_F_000 432
_exptl_crystal_size_max 0.25
_exptl_crystal_size_mid 0.22
_exptl_crystal_size_min 0.18
_refine_diff_density_max 0.292
_refine_diff_density_min -0.165
_refine_diff_density_rms 0.043
_refine_ls_extinction_method none
_refine_ls_goodness_of_fit_ref 1.035
_refine_ls_hydrogen_treatment mixed
_refine_ls_matrix_type full
_refine_ls_number_parameters 253
_refine_ls_number_reflns 2933
_refine_ls_number_restraints 0
_refine_ls_restrained_S_all 1.035
_refine_ls_R_factor_all 0.0544
_refine_ls_R_factor_gt 0.0390
_refine_ls_shift/su_max 0.000
_refine_ls_shift/su_mean 0.000
_refine_ls_structure_factor_coef Fsqd
_refine_ls_weighting_details 'calc w=1/[\s^2^(Fo^2^)+(0.0515P)^2^+0.2087P] where P=(Fo^2^+2Fc^2^)/3'
_refine_ls_weighting_scheme calc
_refine_ls_wR_factor_gt 0.0942
_refine_ls_wR_factor_ref 0.1029
_reflns_number_gt 2274
_reflns_number_total 2933
_reflns_threshold_expression >2sigma(I)
_cod_data_source_file ja805493y_si_002_1.cif
_cod_data_source_block '[(mu-Et2P)B(C6F5)2]2'
_cod_database_code 4108378

loop_
_symmetry_equiv_pos_as_xyz
'x, y, z'
'-x, -y, -z'

loop_
_atom_site_label
_atom_site_type_symbol
_atom_site_fract_x
_atom_site_fract_y
_atom_site_fract_z
_atom_site_U_iso_or_equiv
_atom_site_adp_type
_atom_site_occupancy
_atom_site_symmetry_multiplicity
_atom_site_calc_flag
_atom_site_refinement_flags
P1 P 0.13373(6) 0.87346(7) -0.00653(6) 0.03595(18) Uani 1 1 d .
F10 F 0.04167(16) 0.90171(16) 0.28090(14) 0.0522(4) Uani 1 1 d .
F1 F 0.37877(16) 1.02674(17) -0.15700(18) 0.0646(5) Uani 1 1 d .
F6 F 0.26032(18) 1.29067(18) 0.01272(15) 0.0627(4) Uani 1 1 d .
F7 F 0.36357(19) 1.2661(2) 0.2409(2) 0.0759(5) Uani 1 1 d .
F2 F 0.45589(19) 1.2136(2) -0.39856(18) 0.0753(5) Uani 1 1 d .
F5 F -0.06783(18) 1.44589(17) -0.15527(19) 0.0700(5) Uani 1 1 d .
F4 F 0.0051(2) 1.62763(19) -0.4013(2) 0.0853(6) Uani 1 1 d .
B1 B 0.0885(3) 1.0997(3) -0.0102(3) 0.0367(6) Uani 1 1 d .
C1 C 0.1399(3) 1.2180(3) -0.1538(2) 0.0383(5) Uani 1 1 d .
F9 F 0.14890(19) 0.87940(19) 0.50881(15) 0.0689(5) Uani 1 1 d .
C12 C 0.1227(3) 0.9954(3) 0.2639(3) 0.0423(6) Uani 1 1 d .
F8 F 0.3100(2) 1.0610(2) 0.49476(18) 0.0836(6) Uani 1 1 d .
C7 C 0.1473(2) 1.0942(3) 0.1311(2) 0.0382(5) Uani 1 1 d .
C8 C 0.2292(3) 1.1847(3) 0.1318(3) 0.0437(6) Uani 1 1 d .
C10 C 0.2578(3) 1.0731(3) 0.3776(3) 0.0535(7) Uani 1 1 d .
C11 C 0.1757(3) 0.9812(3) 0.3847(3) 0.0487(6) Uani 1 1 d .
C2 C 0.2763(3) 1.1719(3) -0.2189(3) 0.0439(6) Uani 1 1 d .
C13 C 0.2266(3) 0.8225(3) -0.1589(3) 0.0469(6) Uani 1 1 d .
H13A H 0.1817 0.9100 -0.2430 0.056 Uiso 1 1 calc R
H13B H 0.3304 0.8113 -0.1604 0.056 Uiso 1 1 calc R
F3 F 0.2700(2) 1.5157(2) -0.52625(18) 0.0926(6) Uani 1 1 d .
C6 C 0.0563(3) 1.3770(3) -0.2192(3) 0.0462(6) Uani 1 1 d .
C5 C 0.0956(3) 1.4762(3) -0.3432(3) 0.0549(7) Uani 1 1 d .
C3 C 0.3213(3) 1.2680(3) -0.3423(3) 0.0512(7) Uani 1 1 d .
C9 C 0.2839(3) 1.1747(3) 0.2507(3) 0.0519(7) Uani 1 1 d .
C4 C 0.2287(3) 1.4205(3) -0.4058(3) 0.0569(7) Uani 1 1 d .
C14 C 0.2181(3) 0.6694(3) -0.1612(3) 0.0652(8) Uani 1 1 d .
H14A H 0.2685 0.6506 -0.2433 0.098 Uiso 1 1 calc R
H14B H 0.1157 0.6801 -0.1621 0.098 Uiso 1 1 calc R
H14C H 0.2648 0.5814 -0.0797 0.098 Uiso 1 1 calc R
C15 C 0.2627(3) 0.7157(3) 0.1312(3) 0.0484(6) Uani 1 1 d .
H15A H 0.2146 0.7123 0.2211 0.058 Uiso 1 1 calc R
H15B H 0.2810 0.6140 0.1231 0.058 Uiso 1 1 calc R
C16 C 0.4117(3) 0.7348(4) 0.1290(3) 0.0696(8) Uani 1 1 d .
H16A H 0.4713 0.6480 0.2043 0.104 Uiso 1 1 calc R
H16B H 0.3955 0.8338 0.1394 0.104 Uiso 1 1 calc R
H16C H 0.4623 0.7347 0.0418 0.104 Uiso 1 1 calc R

loop_
_atom_site_aniso_label
_atom_site_aniso_U_11
_atom_site_aniso_U_22
_atom_site_aniso_U_33
_atom_site_aniso_U_23
_atom_site_aniso_U_13
_atom_site_aniso_U_12
P1 0.0371(3) 0.0329(3) 0.0394(3) -0.0119(3) -0.0003(2) -0.0150(2)
F10 0.0607(9) 0.0528(9) 0.0489(8) -0.0127(7) 0.0006(7) -0.0322(7)
F1 0.0463(9) 0.0454(9) 0.0889(12) -0.0129(8) 0.0049(8) -0.0161(7)
F6 0.0782(11) 0.0681(10) 0.0619(10) -0.0219(8) 0.0053(8) -0.0508(9)
F7 0.0749(11) 0.0898(12) 0.0980(13) -0.0490(11) -0.0045(10) -0.0488(10)
F2 0.0692(11) 0.0840(12) 0.0808(12) -0.0376(10) 0.0329(9) -0.0405(9)
F5 0.0596(10) 0.0423(8) 0.0988(13) -0.0226(9) 0.0200(9) -0.0194(7)
F4 0.0823(12) 0.0457(10) 0.0963(14) 0.0095(9) -0.0112(10) -0.0211(9)
B1 0.0377(14) 0.0318(13) 0.0423(15) -0.0124(11) 0.0002(11) -0.0152(11)
C1 0.0423(13) 0.0368(12) 0.0430(13) -0.0145(10) -0.0013(10) -0.0210(10)
F9 0.0869(12) 0.0741(11) 0.0424(9) -0.0118(8) -0.0054(8) -0.0319(9)
C12 0.0398(13) 0.0426(13) 0.0490(14) -0.0187(11) -0.0009(11) -0.0165(11)
F8 0.0967(14) 0.1103(15) 0.0683(11) -0.0449(11) -0.0191(10) -0.0415(11)
C7 0.0352(12) 0.0369(12) 0.0452(13) -0.0169(11) 0.0005(10) -0.0135(10)
C8 0.0428(14) 0.0428(13) 0.0522(15) -0.0212(12) 0.0049(11) -0.0201(11)
C10 0.0504(16) 0.0673(18) 0.0519(16) -0.0330(15) -0.0085(13) -0.0152(13)
C11 0.0484(15) 0.0519(15) 0.0437(15) -0.0188(12) -0.0006(12) -0.0136(12)
C2 0.0460(14) 0.0402(13) 0.0493(14) -0.0151(11) -0.0005(11) -0.0200(11)
C13 0.0479(14) 0.0471(14) 0.0481(15) -0.0203(12) 0.0033(11) -0.0174(12)
F3 0.1139(16) 0.0890(13) 0.0573(11) 0.0028(10) 0.0141(10) -0.0529(12)
C6 0.0443(14) 0.0410(14) 0.0561(15) -0.0161(12) 0.0030(12) -0.0208(11)
C5 0.0601(17) 0.0389(14) 0.0597(17) -0.0023(13) -0.0096(14) -0.0233(13)
C3 0.0554(16) 0.0593(17) 0.0498(15) -0.0256(14) 0.0135(13) -0.0309(14)
C9 0.0438(15) 0.0576(16) 0.0720(19) -0.0381(15) -0.0019(13) -0.0207(12)
C4 0.077(2) 0.0564(17) 0.0391(14) -0.0041(13) 0.0004(13) -0.0395(15)
C14 0.074(2) 0.0577(17) 0.074(2) -0.0402(16) 0.0074(16) -0.0202(15)
C15 0.0483(15) 0.0410(13) 0.0494(14) -0.0097(11) -0.0068(12) -0.0128(11)
C16 0.0516(17) 0.0656(19) 0.085(2) -0.0202(17) -0.0209(16) -0.0127(14)

loop_
_atom_type_symbol
_atom_type_description
_atom_type_scat_dispersion_real
_atom_type_scat_dispersion_imag
_atom_type_scat_source
C C 0.0033 0.0016 'International Tables Vol C Tables 4.2.6.8 and 6.1.1.4'
H H 0.0000 0.0000 'International Tables Vol C Tables 4.2.6.8 and 6.1.1.4'
B B 0.0013 0.0007 'International Tables Vol C Tables 4.2.6.8 and 6.1.1.4'
F F 0.0171 0.0103 'International Tables Vol C Tables 4.2.6.8 and 6.1.1.4'
P P 0.1023 0.0942 'International Tables Vol C Tables 4.2.6.8 and 6.1.1.4'

loop_
_geom_angle_atom_site_label_1
_geom_angle_atom_site_label_2
_geom_angle_atom_site_label_3
_geom_angle
_geom_angle_site_symmetry_3
C15 P1 C13 99.93(12) .
C15 P1 B1 113.93(11) .
C13 P1 B1 119.04(11) .
C15 P1 B1 120.10(11) 2_575
C13 P1 B1 112.94(11) 2_575
B1 P1 B1 92.30(10) 2_575
C1 B1 C7 113.62(18) .
C1 B1 P1 114.44(16) .
C7 B1 P1 111.08(16) .
C1 B1 P1 115.85(16) 2_575
C7 B1 P1 111.55(16) 2_575
P1 B1 P1 87.70(10) 2_575
C2 C1 C6 112.8(2) .
C2 C1 B1 123.2(2) .
C6 C1 B1 123.9(2) .
F10 C12 C11 115.1(2) .
F10 C12 C7 119.8(2) .
C11 C12 C7 125.1(2) .
C12 C7 C8 112.6(2) .
C12 C7 B1 123.1(2) .
C8 C7 B1 124.3(2) .
F6 C8 C9 114.9(2) .
F6 C8 C7 121.0(2) .
C9 C8 C7 124.1(2) .
F8 C10 C9 121.4(2) .
F8 C10 C11 119.8(3) .
C9 C10 C11 118.7(2) .
F9 C11 C12 121.0(2) .
F9 C11 C10 119.9(2) .
C12 C11 C10 119.1(2) .
F1 C2 C3 115.7(2) .
F1 C2 C1 119.7(2) .
C3 C2 C1 124.4(2) .
C14 C13 P1 114.12(18) .
C14 C13 H13A 108.7 .
P1 C13 H13A 108.7 .
C14 C13 H13B 108.7 .
P1 C13 H13B 108.7 .
H13A C13 H13B 107.6 .
F5 C6 C5 115.9(2) .
F5 C6 C1 119.4(2) .
C5 C6 C1 124.5(2) .
F4 C5 C4 120.1(2) .
F4 C5 C6 120.3(3) .
C4 C5 C6 119.5(2) .
F2 C3 C4 120.0(2) .
F2 C3 C2 120.6(2) .
C4 C3 C2 119.4(2) .
F7 C9 C10 119.9(2) .
F7 C9 C8 119.8(3) .
C10 C9 C8 120.3(2) .
F3 C4 C3 120.3(3) .
F3 C4 C5 120.5(3) .
C3 C4 C5 119.1(2) .
C13 C14 H14A 109.5 .
C13 C14 H14B 109.5 .
H14A C14 H14B 109.5 .
C13 C14 H14C 109.5 .
H14A C14 H14C 109.5 .
H14B C14 H14C 109.5 .
C16 C15 P1 115.17(18) .
C16 C15 H15A 108.5 .
P1 C15 H15A 108.5 .
C16 C15 H15B 108.5 .
P1 C15 H15B 108.5 .
H15A C15 H15B 107.5 .
C15 C16 H16A 109.5 .
C15 C16 H16B 109.5 .
H16A C16 H16B 109.5 .
C15 C16 H16C 109.5 .
H16A C16 H16C 109.5 .
H16B C16 H16C 109.5 .

loop_
_geom_bond_atom_site_label_1
_geom_bond_atom_site_label_2
_geom_bond_distance
_geom_bond_site_symmetry_2
P1 C15 1.840(2) .
P1 C13 1.840(2) .
P1 B1 2.056(3) .
P1 B1 2.058(3) 2_575
F10 C12 1.358(3) .
F1 C2 1.352(3) .
F6 C8 1.344(3) .
F7 C9 1.347(3) .
F2 C3 1.342(3) .
F5 C6 1.350(3) .
F4 C5 1.342(3) .
B1 C1 1.630(3) .
B1 C7 1.635(4) .
B1 P1 2.058(3) 2_575
C1 C2 1.382(3) .
C1 C6 1.384(3) .
F9 C11 1.342(3) .
C12 C11 1.373(3) .
C12 C7 1.385(3) .
F8 C10 1.340(3) .
C7 C8 1.391(3) .
C8 C9 1.378(4) .
C10 C9 1.359(4) .
C10 C11 1.378(4) .
C2 C3 1.380(3) .
C13 C14 1.527(3) .
C13 H13A 0.9700 .
C13 H13B 0.9700 .
F3 C4 1.341(3) .
C6 C5 1.374(3) .
C5 C4 1.364(4) .
C3 C4 1.363(4) .
C14 H14A 0.9600 .
C14 H14B 0.9600 .
C14 H14C 0.9600 .
C15 C16 1.519(4) .
C15 H15A 0.9700 .
C15 H15B 0.9700 .
C16 H16A 0.9600 .
C16 H16B 0.9600 .
C16 H16C 0.9600 .
